data_4317778
loop_
_publ_author_name
'Xian-He Bu'
'He Liu'
'Miao Du'
'Lei Zhang'
'Ya-Mei Guo'
'Mitsuhiko Shionoya'
'Joan Ribas'

_publ_contact_author_address
;
   Department of Chemistry
   Nankai University
   Tianjin 300071, PR China
;
_publ_contact_author_email buxh@nankai.edu.cn
_publ_contact_author_fax 86-22-23530850
_publ_contact_author_name 'Xian-He Bu'
_publ_contact_author_phone 86-22-23502809
_publ_section_title
;
 New Mononuclear, Cyclic Tetranuclear, and 1-D Helical-Chain Cu(II)
 Complexes Formed by Metal-Assisted Hydrolysis of
 3,6-Di-2-pyridyl-1,2,4,5-tetrazine (DPTZ): Crystal Structures and
 Magnetic Properties
;
_journal_name_full 'Inorganic Chemistry'
_journal_page_first 1855
_journal_page_last 1861
_journal_paper_doi 10.1021/ic010955y
_journal_volume 41
_journal_year 2002
_chemical_formula_sum 'C30 H26 Cu4 N16 O18'
_chemical_formula_weight 1150.81
_chemical_name_systematic
;
  ?
;
_space_group_IT_number 14
_symmetry_cell_setting monoclinic
_symmetry_space_group_name_Hall '-P 2yn'
_symmetry_space_group_name_H-M 'P 1 21/n 1'
_atom_sites_solution_hydrogens geom
_atom_sites_solution_primary direct
_atom_sites_solution_secondary difmap
_audit_creation_method SHELXL-97
_cell_angle_alpha 90.00
_cell_angle_beta 108.587(3)
_cell_angle_gamma 90.00
_cell_formula_units_Z 2
_cell_length_a 9.3422(14)
_cell_length_b 15.987(2)
_cell_length_c 13.963(2)
_cell_measurement_temperature 298(2)
_cell_volume 1976.7(5)
_computing_cell_refinement 'Bruker SMART'
_computing_data_collection 'Bruker SMART'
_computing_data_reduction 'Bruker SHELXTL'
_computing_molecular_graphics 'Bruker SHELXTL'
_computing_publication_material 'Bruker SHELXTL'
_computing_structure_refinement 'SHELXL-97 (Sheldrick, 1997)'
_computing_structure_solution 'SHELXS-97 (Sheldrick, 1990)'
_diffrn_ambient_temperature 298(2)
_diffrn_measured_fraction_theta_full 1.000
_diffrn_measured_fraction_theta_max 1.000
_diffrn_measurement_device_type 'CCD area detector'
_diffrn_measurement_method 'phi and omega scans'
_diffrn_radiation_monochromator graphite
_diffrn_radiation_source 'fine-focus sealed tube'
_diffrn_radiation_type MoK\a
_diffrn_radiation_wavelength 0.71073
_diffrn_reflns_av_R_equivalents 0.0447
_diffrn_reflns_av_sigmaI/netI 0.0566
_diffrn_reflns_limit_h_max 11
_diffrn_reflns_limit_h_min -11
_diffrn_reflns_limit_k_max 19
_diffrn_reflns_limit_k_min -19
_diffrn_reflns_limit_l_max 16
_diffrn_reflns_limit_l_min -12
_diffrn_reflns_number 8103
_diffrn_reflns_theta_full 25.03
_diffrn_reflns_theta_max 25.03
_diffrn_reflns_theta_min 2.00
_exptl_absorpt_coefficient_mu 2.224
_exptl_absorpt_correction_T_max 0.6063
_exptl_absorpt_correction_T_min 0.4699
_exptl_absorpt_correction_type none
_exptl_crystal_density_diffrn 1.933
_exptl_crystal_density_method 'not measured'
_exptl_crystal_F_000 1156
_exptl_crystal_size_max 0.40
_exptl_crystal_size_mid 0.30
_exptl_crystal_size_min 0.25
_refine_diff_density_max 0.464
_refine_diff_density_min -0.362
_refine_diff_density_rms 0.086
_refine_ls_extinction_method none
_refine_ls_goodness_of_fit_ref 0.994
_refine_ls_hydrogen_treatment mixed
_refine_ls_matrix_type full
_refine_ls_number_parameters 359
_refine_ls_number_reflns 3490
_refine_ls_number_restraints 0
_refine_ls_restrained_S_all 0.994
_refine_ls_R_factor_all 0.0626
_refine_ls_R_factor_gt 0.0374
_refine_ls_shift/su_max 0.026
_refine_ls_shift/su_mean 0.001
_refine_ls_structure_factor_coef Fsqd
_refine_ls_weighting_details 'calc w=1/[\s^2^(Fo^2^)+(0.0427P)^2^+0.0000P] where P=(Fo^2^+2Fc^2^)/3'
_refine_ls_weighting_scheme calc
_refine_ls_wR_factor_gt 0.0800
_refine_ls_wR_factor_ref 0.0891
_reflns_number_gt 2478
_reflns_number_total 3490
_reflns_threshold_expression >2sigma(I)
_cod_data_source_file ic010955y_1.cif
_cod_data_source_block complex3
_cod_depositor_comments
;
The following automatic conversions were performed:

'_symmetry_cell_setting' value 'Monoclinic' changed to 'monoclinic'
according to the built-in table from CIF Core dictionary named
'cif_core.dic' version 2.4.1 from 2010-06-29.

Automatic conversion script
Id: cif_fix_values 1646 2011-03-28 12:23:43Z adriana 
;
_cod_original_cell_volume 1976.6(5)
_cod_database_code 4317778

loop_
_symmetry_equiv_pos_as_xyz
'x, y, z'
'-x+1/2, y+1/2, -z+1/2'
'-x, -y, -z'
'x-1/2, -y-1/2, z-1/2'

loop_
_atom_site_label
_atom_site_type_symbol
_atom_site_fract_x
_atom_site_fract_y
_atom_site_fract_z
_atom_site_U_iso_or_equiv
_atom_site_adp_type
_atom_site_occupancy
_atom_site_symmetry_multiplicity
_atom_site_calc_flag
_atom_site_refinement_flags
_atom_site_disorder_assembly
_atom_site_disorder_group
Cu1 Cu -0.03710(6) 0.04511(3) 0.64230(4) 0.02796(16) Uani 1 1 d . . .
Cu2 Cu 0.13949(6) 0.28169(3) 0.50271(4) 0.02965(16) Uani 1 1 d . . .
O1 O 0.1998(3) 0.03149(16) 0.4917(2) 0.0315(7) Uani 1 1 d . . .
O2 O -0.0391(3) 0.28409(16) 0.5478(2) 0.0331(7) Uani 1 1 d . . .
O3 O 0.2793(3) 0.33423(18) 0.6677(2) 0.0411(8) Uani 1 1 d . . .
O4 O 0.3554(5) 0.3169(2) 0.8294(3) 0.0755(13) Uani 1 1 d . . .
O5 O 0.2536(5) 0.2157(2) 0.7359(3) 0.0662(11) Uani 1 1 d . . .
O6 O -0.0866(3) -0.03829(17) 0.7348(2) 0.0353(7) Uani 1 1 d . . .
O7 O 0.0616(4) 0.0468(2) 0.8424(2) 0.0529(9) Uani 1 1 d . . .
O8 O -0.0335(4) -0.0602(2) 0.8958(2) 0.0471(9) Uani 1 1 d . . .
O9 O 0.1443(4) -0.0166(3) 0.6525(3) 0.0420(9) Uani 1 1 d . . .
N1 N 0.3041(4) 0.24039(19) 0.4493(3) 0.0272(8) Uani 1 1 d . . .
N2 N 0.1051(4) 0.39651(19) 0.4469(2) 0.0279(8) Uani 1 1 d . . .
N3 N 0.1252(4) 0.52703(19) 0.4029(3) 0.0313(9) Uani 1 1 d . . .
N4 N 0.1225(4) 0.16380(19) 0.5248(2) 0.0257(8) Uani 1 1 d . . .
N5 N 0.0085(4) 0.14229(19) 0.5652(2) 0.0245(8) Uani 1 1 d . . .
N8 N 0.2940(4) 0.2885(2) 0.7436(3) 0.0352(9) Uani 1 1 d . . .
N6 N -0.2004(4) 0.1212(2) 0.6516(2) 0.0289(8) Uani 1 1 d . . .
N7 N -0.0170(4) -0.0171(2) 0.8275(3) 0.0344(9) Uani 1 1 d . . .
C1 C 0.2032(4) 0.1110(2) 0.4925(3) 0.0244(9) Uani 1 1 d . . .
C2 C 0.3132(5) 0.1556(2) 0.4521(3) 0.0263(9) Uani 1 1 d . . .
C3 C 0.4207(5) 0.1141(3) 0.4225(3) 0.0348(11) Uani 1 1 d . . .
C4 C 0.5203(6) 0.1591(3) 0.3880(4) 0.0450(13) Uani 1 1 d . . .
C5 C 0.5113(5) 0.2446(3) 0.3844(4) 0.0435(13) Uani 1 1 d . . .
C6 C 0.4026(5) 0.2830(3) 0.4157(4) 0.0376(11) Uani 1 1 d . . .
C7 C -0.0384(6) 0.4265(3) 0.3895(4) 0.0410(12) Uani 1 1 d . . .
C8 C -0.0211(8) 0.5053(4) 0.3651(4) 0.0607(19) Uani 1 1 d . . .
C9 C 0.1921(6) 0.4591(3) 0.4501(4) 0.0422(12) Uani 1 1 d . . .
C10 C -0.0642(4) 0.2111(2) 0.5747(3) 0.0255(9) Uani 1 1 d . . .
C11 C -0.1851(4) 0.1994(2) 0.6210(3) 0.0252(9) Uani 1 1 d . . .
C12 C -0.2763(5) 0.2644(3) 0.6317(3) 0.0345(11) Uani 1 1 d . . .
C13 C -0.3905(6) 0.2471(3) 0.6717(4) 0.0438(13) Uani 1 1 d . . .
C14 C -0.4089(5) 0.1666(3) 0.6994(4) 0.0406(12) Uani 1 1 d . . .
C15 C -0.3126(5) 0.1060(3) 0.6899(3) 0.0351(11) Uani 1 1 d . . .
H1 H 0.169(6) -0.010(3) 0.599(4) 0.055(17) Uiso 1 1 d . . .
H2 H 0.591(5) 0.133(3) 0.373(3) 0.046(14) Uiso 1 1 d . . .
H3 H -0.456(5) 0.286(2) 0.679(3) 0.030(11) Uiso 1 1 d . . .
H4 H 0.416(4) 0.056(2) 0.425(3) 0.031(12) Uiso 1 1 d . . .
H5 H -0.309(4) 0.057(2) 0.712(3) 0.025(11) Uiso 1 1 d . . .
H6 H 0.299(5) 0.461(3) 0.482(3) 0.049(14) Uiso 1 1 d . . .
H7 H -0.263(5) 0.316(3) 0.611(3) 0.041(13) Uiso 1 1 d . . .
H8 H -0.497(6) 0.155(3) 0.728(4) 0.066(15) Uiso 1 1 d . . .
H9 H 0.394(4) 0.339(2) 0.417(3) 0.026(11) Uiso 1 1 d . . .
H10 H 0.580(5) 0.274(3) 0.363(3) 0.053(15) Uiso 1 1 d . . .
H11 H -0.071(6) 0.538(3) 0.335(4) 0.07(2) Uiso 1 1 d . . .
H12 H -0.120(5) 0.393(3) 0.381(3) 0.044(14) Uiso 1 1 d . . .
H14 H 0.136(6) -0.059(3) 0.648(4) 0.06(2) Uiso 1 1 d . . .

loop_
_atom_site_aniso_label
_atom_site_aniso_U_11
_atom_site_aniso_U_22
_atom_site_aniso_U_33
_atom_site_aniso_U_23
_atom_site_aniso_U_13
_atom_site_aniso_U_12
Cu1 0.0345(3) 0.0234(3) 0.0276(3) 0.0030(2) 0.0123(2) 0.0026(2)
Cu2 0.0347(3) 0.0212(3) 0.0379(3) 0.0040(2) 0.0185(2) 0.0027(2)
O1 0.0428(18) 0.0196(16) 0.0352(18) 0.0006(13) 0.0167(14) 0.0008(13)
O2 0.0369(17) 0.0207(15) 0.048(2) 0.0048(14) 0.0232(15) 0.0038(13)
O3 0.048(2) 0.0395(18) 0.0323(19) 0.0049(15) 0.0077(15) -0.0024(15)
O4 0.130(4) 0.053(2) 0.033(2) -0.0085(18) 0.012(2) -0.039(2)
O5 0.102(3) 0.033(2) 0.051(2) -0.0028(17) 0.006(2) -0.015(2)
O6 0.0467(19) 0.0316(17) 0.0273(18) 0.0015(14) 0.0114(15) -0.0032(14)
O7 0.069(2) 0.040(2) 0.047(2) -0.0044(16) 0.0150(18) -0.0179(18)
O8 0.060(2) 0.052(2) 0.035(2) 0.0109(16) 0.0233(17) -0.0054(17)
O9 0.050(2) 0.040(2) 0.040(2) 0.0115(19) 0.0203(18) 0.0149(19)
N1 0.0287(19) 0.0256(19) 0.028(2) 0.0033(15) 0.0101(16) 0.0009(15)
N2 0.037(2) 0.0234(19) 0.026(2) -0.0010(15) 0.0147(17) 0.0005(16)
N3 0.040(2) 0.0116(18) 0.047(2) 0.0100(16) 0.0203(19) 0.0054(16)
N4 0.030(2) 0.0228(18) 0.028(2) -0.0001(15) 0.0141(16) 0.0002(15)
N5 0.0276(19) 0.0228(18) 0.025(2) 0.0021(15) 0.0116(16) -0.0016(15)
N8 0.033(2) 0.038(2) 0.034(2) -0.009(2) 0.0108(18) -0.0012(18)
N6 0.034(2) 0.028(2) 0.027(2) -0.0001(16) 0.0136(17) -0.0005(16)
N7 0.040(2) 0.032(2) 0.033(2) 0.0028(18) 0.0140(19) 0.0071(18)
C1 0.026(2) 0.024(2) 0.020(2) 0.0001(17) 0.0034(18) -0.0004(18)
C2 0.033(2) 0.024(2) 0.021(2) -0.0018(17) 0.0076(19) -0.0013(18)
C3 0.037(3) 0.031(3) 0.039(3) -0.005(2) 0.017(2) 0.004(2)
C4 0.038(3) 0.052(3) 0.053(4) -0.005(3) 0.026(3) 0.009(2)
C5 0.033(3) 0.054(3) 0.047(3) 0.001(2) 0.018(2) -0.005(2)
C6 0.041(3) 0.035(3) 0.039(3) 0.007(2) 0.016(2) -0.002(2)
C7 0.041(3) 0.045(3) 0.036(3) -0.007(2) 0.011(2) 0.006(3)
C8 0.096(6) 0.046(4) 0.042(4) 0.020(3) 0.026(3) 0.041(4)
C9 0.044(3) 0.043(3) 0.044(3) -0.006(2) 0.019(3) -0.003(3)
C10 0.025(2) 0.024(2) 0.027(2) -0.0024(18) 0.0073(19) 0.0006(18)
C11 0.021(2) 0.029(2) 0.024(2) 0.0001(18) 0.0052(18) 0.0015(17)
C12 0.036(3) 0.034(3) 0.035(3) 0.005(2) 0.013(2) 0.004(2)
C13 0.042(3) 0.046(3) 0.051(3) 0.009(2) 0.025(3) 0.018(2)
C14 0.041(3) 0.050(3) 0.039(3) 0.007(2) 0.022(2) 0.007(2)
C15 0.041(3) 0.032(3) 0.034(3) 0.007(2) 0.015(2) -0.001(2)

loop_
_atom_type_symbol
_atom_type_description
_atom_type_scat_dispersion_real
_atom_type_scat_dispersion_imag
_atom_type_scat_source
C C 0.0033 0.0016 'International Tables Vol C Tables 4.2.6.8 and 6.1.1.4'
H H 0.0000 0.0000 'International Tables Vol C Tables 4.2.6.8 and 6.1.1.4'
N N 0.0061 0.0033 'International Tables Vol C Tables 4.2.6.8 and 6.1.1.4'
O O 0.0106 0.0060 'International Tables Vol C Tables 4.2.6.8 and 6.1.1.4'
Cu Cu 0.3201 1.2651 'International Tables Vol C Tables 4.2.6.8 and 6.1.1.4'

loop_
_geom_angle_atom_site_label_1
_geom_angle_atom_site_label_2
_geom_angle_atom_site_label_3
_geom_angle
_geom_angle_site_symmetry_1
_geom_angle_site_symmetry_3
_geom_angle_publ_flag
O9 Cu1 N6 169.74(16) . . ?
O9 Cu1 O6 89.41(15) . . ?
N6 Cu1 O6 91.45(13) . . ?
O9 Cu1 N5 95.97(16) . . ?
N6 Cu1 N5 81.96(13) . . ?
O6 Cu1 N5 170.93(12) . . ?
O9 Cu1 O1 97.03(14) . 3_556 ?
N6 Cu1 O1 93.23(12) . 3_556 ?
O6 Cu1 O1 86.74(11) . 3_556 ?
N5 Cu1 O1 99.79(11) . 3_556 ?
N4 Cu2 O2 81.14(12) . . ?
N4 Cu2 N2 163.66(14) . . ?
O2 Cu2 N2 93.47(12) . . ?
N4 Cu2 N1 81.40(13) . . ?
O2 Cu2 N1 161.64(12) . . ?
N2 Cu2 N1 101.79(13) . . ?
N4 Cu2 O3 103.64(12) . . ?
O2 Cu2 O3 86.78(11) . . ?
N2 Cu2 O3 91.36(12) . . ?
N1 Cu2 O3 102.84(12) . . ?
C1 O1 Cu1 122.5(2) . 3_556 ?
C10 O2 Cu2 109.4(2) . . ?
N8 O3 Cu2 118.9(3) . . ?
N7 O6 Cu1 108.9(2) . . ?
C6 N1 C2 118.2(4) . . ?
C6 N1 Cu2 130.5(3) . . ?
C2 N1 Cu2 111.3(3) . . ?
C9 N2 C7 103.4(4) . . ?
C9 N2 Cu2 133.6(3) . . ?
C7 N2 Cu2 123.0(3) . . ?
C9 N3 C8 104.1(4) . . ?
C1 N4 N5 125.4(3) . . ?
C1 N4 Cu2 119.5(3) . . ?
N5 N4 Cu2 114.7(2) . . ?
C10 N5 N4 108.5(3) . . ?
C10 N5 Cu1 112.7(2) . . ?
N4 N5 Cu1 136.4(2) . . ?
O5 N8 O4 118.1(4) . . ?
O5 N8 O3 122.2(4) . . ?
O4 N8 O3 119.7(4) . . ?
C15 N6 C11 118.1(4) . . ?
C15 N6 Cu1 128.9(3) . . ?
C11 N6 Cu1 112.8(2) . . ?
O8 N7 O7 123.3(4) . . ?
O8 N7 O6 118.9(4) . . ?
O7 N7 O6 117.8(4) . . ?
O1 C1 N4 129.4(4) . . ?
O1 C1 C2 119.4(3) . . ?
N4 C1 C2 111.3(3) . . ?
N1 C2 C3 121.3(4) . . ?
N1 C2 C1 116.2(3) . . ?
C3 C2 C1 122.5(4) . . ?
C2 C3 C4 119.5(4) . . ?
C5 C4 C3 119.6(4) . . ?
C4 C5 C6 118.5(5) . . ?
N1 C6 C5 122.9(5) . . ?
C8 C7 N2 107.3(5) . . ?
C7 C8 N3 109.7(5) . . ?
N2 C9 N3 115.6(5) . . ?
O2 C10 N5 125.8(3) . . ?
O2 C10 C11 118.9(3) . . ?
N5 C10 C11 115.3(3) . . ?
N6 C11 C12 122.3(4) . . ?
N6 C11 C10 115.4(3) . . ?
C12 C11 C10 122.3(4) . . ?
C13 C12 C11 118.3(4) . . ?
C14 C13 C12 119.1(4) . . ?
C15 C14 C13 119.7(4) . . ?
N6 C15 C14 122.4(4) . . ?

loop_
_geom_bond_atom_site_label_1
_geom_bond_atom_site_label_2
_geom_bond_distance
_geom_bond_site_symmetry_2
_geom_bond_publ_flag
Cu1 O9 1.927(3) . ?
Cu1 N6 1.987(3) . ?
Cu1 O6 2.010(3) . ?
Cu1 N5 2.011(3) . ?
Cu1 O1 2.345(3) 3_556 ?
Cu2 N4 1.924(3) . ?
Cu2 O2 1.962(3) . ?
Cu2 N2 1.980(3) . ?
Cu2 N1 2.022(3) . ?
Cu2 O3 2.409(3) . ?
O1 C1 1.272(4) . ?
O1 Cu1 2.345(3) 3_556 ?
O2 C10 1.271(4) . ?
O3 N8 1.258(4) . ?
O4 N8 1.237(4) . ?
O5 N8 1.219(4) . ?
O6 N7 1.295(4) . ?
O7 N7 1.236(4) . ?
O8 N7 1.225(4) . ?
N1 C6 1.344(5) . ?
N1 C2 1.357(5) . ?
N2 C9 1.281(5) . ?
N2 C7 1.408(5) . ?
N3 C9 1.319(6) . ?
N3 C8 1.345(7) . ?
N4 C1 1.303(5) . ?
N4 N5 1.398(4) . ?
N5 C10 1.321(5) . ?
N6 C15 1.342(5) . ?
N6 C11 1.344(5) . ?
C1 C2 1.501(5) . ?
C2 C3 1.373(6) . ?
C3 C4 1.378(6) . ?
C4 C5 1.371(7) . ?
C5 C6 1.372(6) . ?
C7 C8 1.329(7) . ?
C10 C11 1.481(5) . ?
C11 C12 1.381(6) . ?
C12 C13 1.381(6) . ?
C13 C14 1.370(6) . ?
C14 C15 1.358(6) . ?
